data_4071749
loop_
_publ_author_name
'Teo, Shihui'
'Weng, Zhiqiang'
'Hor, T. S. Andy'

_publ_section_title
;
 Unusual Ligand Transformation Mediated by Chromium(III): Hydrolytic
 Disintegration of a [PNP] Hybrid Ligand with CH3CN Insertion
;
_journal_issue 16
_journal_name_full Organometallics
_journal_page_first 4188
_journal_paper_doi 10.1021/om800353a
_journal_volume 27
_journal_year 2008
_chemical_formula_sum 'C32 H34 Cl3 Cr N2 P2'
_chemical_formula_weight 666.90
_chemical_name_systematic
; 
 ? 
;
_space_group_IT_number 61
_symmetry_cell_setting orthorhombic
_symmetry_space_group_name_Hall '-P 2ac 2ab'
_symmetry_space_group_name_H-M 'P b c a'
_atom_sites_solution_hydrogens geom
_atom_sites_solution_primary direct
_atom_sites_solution_secondary difmap
_audit_creation_method SHELXL-97
_cell_angle_alpha 90.00
_cell_angle_beta 90.00
_cell_angle_gamma 90.00
_cell_formula_units_Z 8
_cell_length_a 10.8132(9)
_cell_length_b 17.3988(13)
_cell_length_c 34.178(3)
_cell_measurement_reflns_used 1221
_cell_measurement_temperature 223(2)
_cell_measurement_theta_max 17.99
_cell_measurement_theta_min 2.23
_cell_volume 6430.1(9)
_computing_cell_refinement 'Bruker SMART'
_computing_data_collection 'Bruker SMART'
_computing_data_reduction 'Bruker SAINT'
_computing_molecular_graphics 'Bruker SHELXTL'
_computing_publication_material 'Bruker SHELXTL'
_computing_structure_refinement 'SHELXL-97 (Sheldrick, 1997)'
_computing_structure_solution 'SHELXS-97 (Sheldrick, 1990)'
_diffrn_ambient_temperature 223(2)
_diffrn_measured_fraction_theta_full 1.000
_diffrn_measured_fraction_theta_max 1.000
_diffrn_measurement_device_type 'CCD area detector'
_diffrn_measurement_method 'phi and omega scans'
_diffrn_radiation_monochromator graphite
_diffrn_radiation_source 'fine-focus sealed tube'
_diffrn_radiation_type MoK\a
_diffrn_radiation_wavelength 0.71073
_diffrn_reflns_av_R_equivalents 0.1468
_diffrn_reflns_av_sigmaI/netI 0.0864
_diffrn_reflns_limit_h_max 12
_diffrn_reflns_limit_h_min -12
_diffrn_reflns_limit_k_max 19
_diffrn_reflns_limit_k_min -20
_diffrn_reflns_limit_l_max 35
_diffrn_reflns_limit_l_min -40
_diffrn_reflns_number 35585
_diffrn_reflns_theta_full 25.00
_diffrn_reflns_theta_max 25.00
_diffrn_reflns_theta_min 2.23
_exptl_absorpt_coefficient_mu 0.729
_exptl_absorpt_correction_T_max 0.9575
_exptl_absorpt_correction_T_min 0.8678
_exptl_absorpt_correction_type 'Sadabs, (Sheldrick 2001)'
_exptl_crystal_colour BLUE
_exptl_crystal_density_diffrn 1.378
_exptl_crystal_density_meas 0
_exptl_crystal_density_method 'not measured'
_exptl_crystal_description NEEDLE
_exptl_crystal_F_000 2760
_exptl_crystal_size_max 0.20
_exptl_crystal_size_mid 0.08
_exptl_crystal_size_min 0.06
_refine_diff_density_max 0.357
_refine_diff_density_min -0.326
_refine_diff_density_rms 0.078
_refine_ls_extinction_method none
_refine_ls_goodness_of_fit_ref 1.032
_refine_ls_hydrogen_treatment mixed
_refine_ls_matrix_type full
_refine_ls_number_parameters 362
_refine_ls_number_reflns 5666
_refine_ls_number_restraints 0
_refine_ls_restrained_S_all 1.032
_refine_ls_R_factor_all 0.1026
_refine_ls_R_factor_gt 0.0626
_refine_ls_shift/su_max 0.000
_refine_ls_shift/su_mean 0.000
_refine_ls_structure_factor_coef Fsqd
_refine_ls_weighting_details 'calc w=1/[\s^2^(Fo^2^)+(0.0334P)^2^+6.9846P] where P=(Fo^2^+2Fc^2^)/3'
_refine_ls_weighting_scheme calc
_refine_ls_wR_factor_gt 0.1120
_refine_ls_wR_factor_ref 0.1243
_reflns_number_gt 3850
_reflns_number_total 5666
_reflns_threshold_expression >2sigma(I)
_cod_data_source_file om800353a-file001.cif
_cod_data_source_block 6257
_cod_depositor_comments
;
The following automatic conversions were performed:

'_symmetry_cell_setting' value 'Orthorhombic' changed to
'orthorhombic' according to
/home/saulius/struct/CIF-dictionaries/cif_core.dic dictionary named
'cif_core.dic' version 2.4.1 from 2010-06-29.

Automatic conversion script
Id: cif_fix_values 1715 2011-07-08 13:25:40Z adriana 
;
_cod_original_sg_symbol_H-M Pbca
_cod_database_code 4071749

loop_
_symmetry_equiv_pos_as_xyz
'x, y, z'
'-x+1/2, -y, z+1/2'
'-x, y+1/2, -z+1/2'
'x+1/2, -y+1/2, -z'
'-x, -y, -z'
'x-1/2, y, -z-1/2'
'x, -y-1/2, z-1/2'
'-x-1/2, y-1/2, z'

loop_
_atom_site_label
_atom_site_type_symbol
_atom_site_fract_x
_atom_site_fract_y
_atom_site_fract_z
_atom_site_U_iso_or_equiv
_atom_site_adp_type
_atom_site_occupancy
_atom_site_symmetry_multiplicity
_atom_site_calc_flag
_atom_site_refinement_flags
Cr1 Cr 0.47120(6) 0.47962(4) 0.09588(2) 0.02377(19) Uani 1 1 d .
Cl1 Cl 0.62233(10) 0.49474(6) 0.14167(3) 0.0308(3) Uani 1 1 d .
Cl2 Cl 0.39866(11) 0.60311(7) 0.10282(4) 0.0451(4) Uani 1 1 d .
Cl3 Cl 0.61126(11) 0.49178(8) 0.04579(3) 0.0459(4) Uani 1 1 d .
P1 P 0.32563(10) 0.42316(6) 0.14440(3) 0.0227(3) Uani 1 1 d .
P2 P 0.48619(10) 0.33761(6) 0.10201(3) 0.0255(3) Uani 1 1 d .
N1 N 0.3869(3) 0.33304(19) 0.14096(10) 0.0243(8) Uani 1 1 d .
N2 N 0.3335(3) 0.4607(2) 0.05574(11) 0.0302(9) Uani 1 1 d .
C1 C 0.3739(4) 0.2646(3) 0.16737(14) 0.0344(12) Uani 1 1 d .
H1 H 0.4164 0.2215 0.1541 0.041 Uiso 1 1 calc R
C2 C 0.4406(5) 0.2762(3) 0.20632(14) 0.0407(13) Uani 1 1 d .
H2A H 0.4019 0.3187 0.2206 0.049 Uiso 1 1 calc R
H2B H 0.5271 0.2900 0.2014 0.049 Uiso 1 1 calc R
C3 C 0.4358(6) 0.2034(3) 0.23131(17) 0.0623(17) Uani 1 1 d .
H3A H 0.4808 0.1620 0.2181 0.075 Uiso 1 1 calc R
H3B H 0.4759 0.2130 0.2565 0.075 Uiso 1 1 calc R
C4 C 0.3019(6) 0.1789(3) 0.23804(17) 0.0653(18) Uani 1 1 d .
H4A H 0.3004 0.1310 0.2531 0.078 Uiso 1 1 calc R
H4B H 0.2590 0.2184 0.2533 0.078 Uiso 1 1 calc R
C5 C 0.2354(6) 0.1671(3) 0.19933(16) 0.0590(17) Uani 1 1 d .
H5A H 0.1487 0.1540 0.2044 0.071 Uiso 1 1 calc R
H5B H 0.2732 0.1239 0.1853 0.071 Uiso 1 1 calc R
C6 C 0.2413(4) 0.2388(3) 0.17381(14) 0.0382(12) Uani 1 1 d .
H6A H 0.2026 0.2280 0.1485 0.046 Uiso 1 1 calc R
H6B H 0.1946 0.2803 0.1864 0.046 Uiso 1 1 calc R
C7 C 0.2579(5) 0.4475(3) 0.03406(14) 0.0413(13) Uani 1 1 d .
C8 C 0.1590(5) 0.4280(5) 0.00642(16) 0.088(3) Uani 1 1 d .
H8A H 0.1786 0.3799 -0.0065 0.132 Uiso 1 1 calc R
H8B H 0.1514 0.4685 -0.0129 0.132 Uiso 1 1 calc R
H8C H 0.0815 0.4227 0.0205 0.132 Uiso 1 1 calc R
C1A C 0.1647(4) 0.4234(3) 0.12868(12) 0.0284(11) Uani 1 1 d .
C2A C 0.0988(5) 0.4907(3) 0.13364(16) 0.0483(14) Uani 1 1 d .
H2A1 H 0.1357 0.5321 0.1468 0.058 Uiso 1 1 calc R
C3A C -0.0198(5) 0.4982(4) 0.11966(17) 0.0575(16) Uani 1 1 d .
H3A1 H -0.0632 0.5445 0.1232 0.069 Uiso 1 1 calc R
C4A C -0.0750(5) 0.4375(4) 0.10040(16) 0.0568(17) Uani 1 1 d .
H4A1 H -0.1564 0.4419 0.0910 0.068 Uiso 1 1 calc R
C5A C -0.0108(5) 0.3717(4) 0.09516(15) 0.0503(15) Uani 1 1 d .
H5A1 H -0.0483 0.3303 0.0821 0.060 Uiso 1 1 calc R
C6A C 0.1100(4) 0.3640(3) 0.10874(14) 0.0388(13) Uani 1 1 d .
H6A1 H 0.1540 0.3183 0.1042 0.047 Uiso 1 1 calc R
C1B C 0.3141(4) 0.4491(2) 0.19591(12) 0.0233(10) Uani 1 1 d .
C2B C 0.2134(4) 0.4267(3) 0.21856(13) 0.0307(11) Uani 1 1 d .
H2B1 H 0.1441 0.4042 0.2065 0.037 Uiso 1 1 calc R
C3B C 0.2145(4) 0.4374(3) 0.25868(13) 0.0363(12) Uani 1 1 d .
H3B1 H 0.1472 0.4204 0.2738 0.044 Uiso 1 1 calc R
C4B C 0.3125(4) 0.4723(3) 0.27657(14) 0.0403(13) Uani 1 1 d .
H4B1 H 0.3136 0.4782 0.3039 0.048 Uiso 1 1 calc R
C5B C 0.4099(4) 0.4989(3) 0.25421(14) 0.0379(12) Uani 1 1 d .
H5B1 H 0.4756 0.5252 0.2663 0.045 Uiso 1 1 calc R
C6B C 0.4115(4) 0.4870(3) 0.21398(13) 0.0308(11) Uani 1 1 d .
H6B1 H 0.4787 0.5047 0.1990 0.037 Uiso 1 1 calc R
C1C C 0.6227(4) 0.2832(3) 0.11553(13) 0.0281(11) Uani 1 1 d .
C2C C 0.6960(4) 0.3074(3) 0.14646(14) 0.0367(12) Uani 1 1 d .
H2C H 0.6755 0.3530 0.1598 0.044 Uiso 1 1 calc R
C3C C 0.7983(5) 0.2660(3) 0.15803(16) 0.0493(14) Uani 1 1 d .
H3C H 0.8461 0.2831 0.1793 0.059 Uiso 1 1 calc R
C4C C 0.8307(5) 0.1998(3) 0.13852(18) 0.0516(15) Uani 1 1 d .
H4C H 0.9005 0.1716 0.1464 0.062 Uiso 1 1 calc R
C5C C 0.7604(5) 0.1755(3) 0.10765(17) 0.0530(15) Uani 1 1 d .
H5C H 0.7826 0.1304 0.0943 0.064 Uiso 1 1 calc R
C6C C 0.6572(5) 0.2163(3) 0.09586(16) 0.0453(13) Uani 1 1 d .
H6C H 0.6101 0.1990 0.0745 0.054 Uiso 1 1 calc R
C1D C 0.4245(4) 0.2847(3) 0.06045(13) 0.0282(11) Uani 1 1 d .
C2D C 0.3416(4) 0.2238(3) 0.06403(14) 0.0406(13) Uani 1 1 d .
H2D H 0.3159 0.2077 0.0890 0.049 Uiso 1 1 calc R
C3D C 0.2968(5) 0.1867(3) 0.03097(16) 0.0532(16) Uani 1 1 d .
H3D H 0.2414 0.1454 0.0336 0.064 Uiso 1 1 calc R
C4D C 0.3337(5) 0.2105(3) -0.00562(16) 0.0543(16) Uani 1 1 d .
H4D H 0.3025 0.1860 -0.0281 0.065 Uiso 1 1 calc R
C5D C 0.4163(5) 0.2701(3) -0.00930(15) 0.0541(16) Uani 1 1 d .
H5D H 0.4425 0.2857 -0.0343 0.065 Uiso 1 1 calc R
C6D C 0.4611(5) 0.3073(3) 0.02361(14) 0.0423(13) Uani 1 1 d .
H6D H 0.5170 0.3484 0.0208 0.051 Uiso 1 1 calc R

loop_
_atom_site_aniso_label
_atom_site_aniso_U_11
_atom_site_aniso_U_22
_atom_site_aniso_U_33
_atom_site_aniso_U_23
_atom_site_aniso_U_13
_atom_site_aniso_U_12
Cr1 0.0211(4) 0.0280(4) 0.0222(4) 0.0030(3) -0.0016(3) -0.0016(3)
Cl1 0.0242(6) 0.0385(7) 0.0297(6) 0.0026(5) -0.0044(5) -0.0034(5)
Cl2 0.0430(7) 0.0336(7) 0.0587(9) -0.0008(6) -0.0136(7) 0.0078(6)
Cl3 0.0377(7) 0.0721(10) 0.0277(7) 0.0078(7) 0.0066(6) -0.0166(7)
P1 0.0219(6) 0.0252(6) 0.0209(6) -0.0006(5) 0.0011(5) 0.0003(5)
P2 0.0262(6) 0.0284(6) 0.0219(6) -0.0015(5) 0.0067(5) 0.0008(5)
N1 0.0254(19) 0.024(2) 0.023(2) 0.0003(17) 0.0100(16) 0.0007(16)
N2 0.033(2) 0.039(2) 0.018(2) 0.0040(18) 0.0005(19) -0.0049(19)
C1 0.046(3) 0.021(2) 0.036(3) 0.003(2) 0.016(2) 0.003(2)
C2 0.044(3) 0.040(3) 0.037(3) 0.011(3) 0.005(2) 0.007(3)
C3 0.078(4) 0.055(4) 0.054(4) 0.030(3) 0.007(3) 0.020(3)
C4 0.098(5) 0.043(3) 0.054(4) 0.023(3) 0.022(4) -0.007(3)
C5 0.091(5) 0.031(3) 0.054(4) 0.003(3) 0.034(4) -0.012(3)
C6 0.044(3) 0.034(3) 0.038(3) -0.005(2) 0.012(2) -0.012(2)
C7 0.032(3) 0.068(4) 0.023(3) 0.004(3) 0.006(2) -0.005(3)
C8 0.042(3) 0.184(8) 0.038(4) 0.014(4) -0.010(3) -0.038(4)
C1A 0.025(2) 0.040(3) 0.021(2) 0.001(2) 0.005(2) -0.002(2)
C2A 0.038(3) 0.055(4) 0.051(4) -0.009(3) -0.014(3) 0.006(3)
C3A 0.039(3) 0.072(4) 0.061(4) -0.006(3) -0.007(3) 0.021(3)
C4A 0.024(3) 0.105(5) 0.041(3) 0.003(4) -0.002(3) 0.009(3)
C5A 0.035(3) 0.073(4) 0.043(3) -0.007(3) -0.006(3) -0.019(3)
C6A 0.031(3) 0.053(3) 0.033(3) -0.004(3) -0.002(2) -0.009(2)
C1B 0.027(2) 0.024(2) 0.019(2) -0.0009(19) 0.002(2) 0.005(2)
C2B 0.026(3) 0.034(3) 0.032(3) -0.002(2) 0.004(2) 0.001(2)
C3B 0.031(3) 0.049(3) 0.029(3) 0.000(2) 0.011(2) 0.007(2)
C4B 0.042(3) 0.056(3) 0.023(3) -0.008(3) 0.001(2) 0.011(3)
C5B 0.034(3) 0.047(3) 0.032(3) -0.006(3) -0.005(2) 0.005(2)
C6B 0.031(3) 0.033(3) 0.028(3) -0.003(2) 0.004(2) 0.004(2)
C1C 0.023(2) 0.029(3) 0.032(3) 0.006(2) 0.010(2) 0.007(2)
C2C 0.036(3) 0.037(3) 0.038(3) 0.003(2) 0.004(2) 0.008(2)
C3C 0.041(3) 0.055(4) 0.052(4) 0.006(3) -0.004(3) 0.005(3)
C4C 0.040(3) 0.046(3) 0.069(4) 0.010(3) 0.010(3) 0.019(3)
C5C 0.064(4) 0.036(3) 0.059(4) 0.002(3) 0.014(3) 0.022(3)
C6C 0.051(3) 0.044(3) 0.042(3) 0.001(3) 0.009(3) 0.011(3)
C1D 0.026(2) 0.034(3) 0.024(3) -0.006(2) 0.001(2) 0.000(2)
C2D 0.048(3) 0.044(3) 0.030(3) -0.006(2) 0.014(2) -0.014(3)
C3D 0.054(3) 0.057(4) 0.048(4) -0.022(3) 0.012(3) -0.026(3)
C4D 0.058(4) 0.069(4) 0.035(3) -0.025(3) 0.005(3) -0.015(3)
C5D 0.062(4) 0.074(4) 0.025(3) -0.010(3) 0.015(3) -0.016(3)
C6D 0.047(3) 0.046(3) 0.034(3) -0.008(3) 0.005(3) -0.010(3)

loop_
_atom_type_symbol
_atom_type_description
_atom_type_scat_dispersion_real
_atom_type_scat_dispersion_imag
_atom_type_scat_source
C C 0.0033 0.0016 'International Tables Vol C Tables 4.2.6.8 and 6.1.1.4'
H H 0.0000 0.0000 'International Tables Vol C Tables 4.2.6.8 and 6.1.1.4'
N N 0.0061 0.0033 'International Tables Vol C Tables 4.2.6.8 and 6.1.1.4'
P P 0.1023 0.0942 'International Tables Vol C Tables 4.2.6.8 and 6.1.1.4'
Cl Cl 0.1484 0.1585 'International Tables Vol C Tables 4.2.6.8 and 6.1.1.4'
Cr Cr 0.3209 0.6236 'International Tables Vol C Tables 4.2.6.8 and 6.1.1.4'

loop_
_geom_angle_atom_site_label_1
_geom_angle_atom_site_label_2
_geom_angle_atom_site_label_3
_geom_angle
N2 Cr1 Cl1 177.18(11)
N2 Cr1 Cl3 89.72(11)
Cl1 Cr1 Cl3 91.62(5)
N2 Cr1 Cl2 88.35(11)
Cl1 Cr1 Cl2 93.78(5)
Cl3 Cr1 Cl2 102.46(6)
N2 Cr1 P2 86.81(11)
Cl1 Cr1 P2 90.57(4)
Cl3 Cr1 P2 96.41(5)
Cl2 Cr1 P2 160.49(5)
N2 Cr1 P1 85.59(10)
Cl1 Cr1 P1 92.38(4)
Cl3 Cr1 P1 161.94(5)
Cl2 Cr1 P1 94.84(5)
P2 Cr1 P1 65.95(4)
N1 P1 C1A 110.6(2)
N1 P1 C1B 108.70(18)
C1A P1 C1B 102.68(19)
N1 P1 Cr1 94.09(12)
C1A P1 Cr1 114.01(14)
C1B P1 Cr1 126.12(15)
N1 P2 C1C 106.76(19)
N1 P2 C1D 110.72(19)
C1C P2 C1D 103.5(2)
N1 P2 Cr1 94.06(12)
C1C P2 Cr1 126.43(15)
C1D P2 Cr1 114.39(15)
C1 N1 P1 130.6(3)
C1 N1 P2 124.3(3)
P1 N1 P2 104.74(18)
C7 N2 Cr1 177.4(4)
N1 C1 C6 114.2(4)
N1 C1 C2 112.0(4)
C6 C1 C2 111.0(4)
C1 C2 C3 111.1(4)
C4 C3 C2 110.4(4)
C5 C4 C3 110.8(5)
C4 C5 C6 111.5(4)
C1 C6 C5 111.4(4)
N2 C7 C8 178.3(6)
C6A C1A C2A 118.4(4)
C6A C1A P1 123.9(4)
C2A C1A P1 117.3(4)
C3A C2A C1A 121.3(5)
C2A C3A C4A 119.7(5)
C5A C4A C3A 119.3(5)
C4A C5A C6A 121.2(5)
C1A C6A C5A 119.9(5)
C6B C1B C2B 118.7(4)
C6B C1B P1 119.7(3)
C2B C1B P1 121.4(3)
C3B C2B C1B 120.4(4)
C4B C3B C2B 120.7(4)
C3B C4B C5B 119.5(4)
C4B C5B C6B 120.5(4)
C1B C6B C5B 120.1(4)
C2C C1C C6C 118.0(4)
C2C C1C P2 120.0(3)
C6C C1C P2 122.0(4)
C3C C2C C1C 121.2(5)
C4C C3C C2C 120.2(5)
C5C C4C C3C 119.4(5)
C4C C5C C6C 121.0(5)
C5C C6C C1C 120.2(5)
C6D C1D C2D 118.8(4)
C6D C1D P2 117.7(4)
C2D C1D P2 123.5(4)
C3D C2D C1D 120.4(5)
C4D C3D C2D 119.9(5)
C5D C4D C3D 119.9(5)
C4D C5D C6D 120.4(5)
C1D C6D C5D 120.6(5)

loop_
_geom_bond_atom_site_label_1
_geom_bond_atom_site_label_2
_geom_bond_distance
Cr1 N2 2.051(4)
Cr1 Cl1 2.2780(12)
Cr1 Cl3 2.2953(13)
Cr1 Cl2 2.2995(14)
Cr1 P2 2.4850(13)
Cr1 P1 2.4887(13)
P1 N1 1.706(3)
P1 C1A 1.821(4)
P1 C1B 1.822(4)
P2 N1 1.712(3)
P2 C1C 1.814(4)
P2 C1D 1.819(4)
N1 C1 1.501(5)
N2 C7 1.127(6)
C1 C6 1.518(6)
C1 C2 1.528(7)
C2 C3 1.529(6)
C3 C4 1.526(8)
C4 C5 1.520(8)
C5 C6 1.524(6)
C7 C8 1.467(7)
C1A C6A 1.371(6)
C1A C2A 1.381(6)
C2A C3A 1.375(7)
C3A C4A 1.379(8)
C4A C5A 1.351(8)
C5A C6A 1.392(7)
C1B C6B 1.388(6)
C1B C2B 1.392(6)
C2B C3B 1.384(6)
C3B C4B 1.366(6)
C4B C5B 1.381(6)
C5B C6B 1.391(6)
C1C C2C 1.387(6)
C1C C6C 1.394(6)
C2C C3C 1.377(6)
C3C C4C 1.376(7)
C4C C5C 1.367(7)
C5C C6C 1.383(7)
C1D C6D 1.377(6)
C1D C2D 1.394(6)
C2D C3D 1.388(6)
C3D C4D 1.376(7)
C4D C5D 1.374(7)
C5D C6D 1.386(7)
